data_7248507
loop_
_publ_author_name
'Gawraczy\'nski, Jakub'
'Leszczy\'nski, Piotr J.'
'Cyra\'nski, Micha\/l K.'
'Dobrzycki, \/Lukasz'
'Ko\'zmi\'nski, Wiktor'
'Fija\/lkowski, Karol J.'
'Grochala, Wojciech'
'Jaro\'n, Tomasz'

_publ_section_title
;
 Synthesis and structural trends in a series of simple
 tetraalkylphosphonium salts
;
_journal_issue 20
_journal_name_full CrystEngComm
_journal_page_first 2673
_journal_page_last 2682
_journal_paper_doi 10.1039/D4CE00210E
_journal_volume 26
_journal_year 2024
_chemical_formula_moiety 'C8 H20 P, Br'
_chemical_formula_sum 'C8 H20 Br P'
_chemical_formula_weight 227.1
_space_group_IT_number 167
_space_group_name_Hall '-R 3 2"c'
_space_group_name_H-M_alt 'R -3 c :H'
_symmetry_cell_setting trigonal
_symmetry_Int_Tables_number 167
_symmetry_space_group_name_Hall '-R 3 2"c'
_symmetry_space_group_name_H-M 'R -3 c :H'
_audit_update_record
;
2024-02-27 deposited with the CCDC.	2024-04-15 downloaded from the CCDC.
;
_cell_angle_alpha 90
_cell_angle_beta 90
_cell_angle_gamma 120
_cell_formula_units_Z 18
_cell_length_a 14.5323(6)
_cell_length_b 14.5323(6)
_cell_length_c 28.7233(14)
_cell_measurement_temperature 295
_cell_volume 5253.3(4)
_diffrn_ambient_temperature 295
_diffrn_measurement_device_type 'Panalytical X'Pert Pro'
_diffrn_radiation_monochromator none
_diffrn_radiation_probe x-ray
_diffrn_radiation_type 'Co K\a'
_diffrn_radiation_wavelength 1.78892
_exptl_absorpt_coefficient_mu 8.488
_exptl_crystal_density_diffrn 1.2923
_exptl_crystal_F_000 2124
_pd_char_colour white
_pd_instr_location ' ?'
_pd_meas_2theta_range_inc 0.013
_pd_meas_2theta_range_max 89.997
_pd_meas_2theta_range_min 5.007
_pd_meas_number_of_points 6474
_pd_meas_scan_method cont
_pd_prep_temperature 295
_pd_proc_2theta_range_inc 0.013
_pd_proc_2theta_range_max 89.997
_pd_proc_2theta_range_min 5.007
_pd_proc_ls_background_function 'Manual background combined with 36 Legendre polynoms'
_pd_proc_ls_pref_orient_corr none
_pd_proc_ls_profile_function Pseudo-Voigt
_pd_proc_ls_prof_R_factor 0.023007
_pd_proc_ls_prof_wR_expected 0.008553
_pd_proc_ls_prof_wR_factor 0.033242
_pd_spec_mounting 'quartz capillary'
_pd_spec_mount_mode transmission
_pd_spec_shape cylinder
_pd_spec_size_axial 18
_pd_spec_size_equat 0.7
_refine_ls_goodness_of_fit_all 3.8867
_refine_ls_hydrogen_treatment constr
_refine_ls_number_constraints 4
_refine_ls_number_parameters 69
_refine_ls_number_restraints 13
_refine_ls_R_factor_all 0.0675
_refine_ls_R_factor_gt 0.0616
_refine_ls_shift/su_max 0.0498
_refine_ls_shift/su_mean 0.0070
_refine_ls_weighting_details w=1/(\s^2^(I)+0.0016I^2^)
_refine_ls_weighting_scheme sigma
_refine_ls_wR_factor_all 0.0744
_refine_ls_wR_factor_gt 0.0736
_cod_data_source_file d4ce00210e2.cif
_cod_data_source_block 11
_cod_depositor_comments 'Adding full bibliography for 7248499--7248509.cif.'
_cod_original_sg_symbol_H-M 'R -3 c'
_cod_database_code 7248507

loop_
_space_group_symop_id
_space_group_symop_operation_xyz
1 x,y,z
2 -y,x-y,z
3 -x+y,-x,z
4 y,x,-z+1/2
5 x-y,-y,-z+1/2
6 -x,-x+y,-z+1/2
7 -x,-y,-z
8 y,-x+y,-z
9 x-y,x,-z
10 -y,-x,z+1/2
11 -x+y,y,z+1/2
12 x,x-y,z+1/2
13 x+2/3,y+1/3,z+1/3
14 -y+2/3,x-y+1/3,z+1/3
15 -x+y+2/3,-x+1/3,z+1/3
16 y+2/3,x+1/3,-z+5/6
17 x-y+2/3,-y+1/3,-z+5/6
18 -x+2/3,-x+y+1/3,-z+5/6
19 -x+2/3,-y+1/3,-z+1/3
20 y+2/3,-x+y+1/3,-z+1/3
21 x-y+2/3,x+1/3,-z+1/3
22 -y+2/3,-x+1/3,z+5/6
23 -x+y+2/3,y+1/3,z+5/6
24 x+2/3,x-y+1/3,z+5/6
25 x+1/3,y+2/3,z+2/3
26 -y+1/3,x-y+2/3,z+2/3
27 -x+y+1/3,-x+2/3,z+2/3
28 y+1/3,x+2/3,-z+1/6
29 x-y+1/3,-y+2/3,-z+1/6
30 -x+1/3,-x+y+2/3,-z+1/6
31 -x+1/3,-y+2/3,-z+2/3
32 y+1/3,-x+y+2/3,-z+2/3
33 x-y+1/3,x+2/3,-z+2/3
34 -y+1/3,-x+2/3,z+1/6
35 -x+y+1/3,y+2/3,z+1/6
36 x+1/3,x-y+2/3,z+1/6

loop_
_atom_site_label
_atom_site_type_symbol
_atom_site_fract_x
_atom_site_fract_y
_atom_site_fract_z
_atom_site_adp_type
_atom_site_U_iso_or_equiv
_atom_site_site_symmetry_multiplicity
_atom_site_occupancy
_atom_site_calc_flag
_atom_site_refinement_flags
_atom_site_disorder_assembly
_atom_site_disorder_group
Br1 Br 0 0.3228(6) 0.25 Uani 0.083(7) 18 1 d . . .
C1 C 0.0431(18) 0.7853(13) 0.2016(6) Uiso 0.169(11) 36 1 d . . .
C2 C -0.0278(17) 0.8287(12) 0.1893(7) Uiso 0.169(11) 36 1 d . . .
C3 C -0.1178(14) 0.5730(13) 0.2357(8) Uiso 0.169(11) 36 1 d . . .
C4 C -0.157(2) 0.5096(14) 0.2793(7) Uiso 0.169(11) 36 1 d . . .
P1 P 0 0.6941(13) 0.25 Uani 0.164(19) 18 1 d . . .
H1c1 H 0.113583 0.842978 0.207403 Uiso 0.203 36 1 d . . .
H2c1 H 0.053086 0.751995 0.174712 Uiso 0.203 36 1 d . . .
H1c2 H -0.009614 0.89018 0.208001 Uiso 0.2538 36 1 d . . .
H2c2 H -0.018813 0.848232 0.156957 Uiso 0.2538 36 1 d . . .
H3c2 H -0.100401 0.775597 0.194922 Uiso 0.2538 36 1 d . . .
H1c3 H -0.170645 0.588408 0.224229 Uiso 0.203 36 1 d . . .
H2c3 H -0.101175 0.534505 0.213225 Uiso 0.203 36 1 d . . .
H1c4 H -0.214005 0.439844 0.272191 Uiso 0.2538 36 1 d . . .
H2c4 H -0.099639 0.504139 0.293518 Uiso 0.2538 36 1 d . . .
H3c4 H -0.180889 0.544128 0.300446 Uiso 0.2538 36 1 d . . .

loop_
_atom_site_aniso_label
_atom_site_aniso_type_symbol
_atom_site_aniso_U_11
_atom_site_aniso_U_22
_atom_site_aniso_U_33
_atom_site_aniso_U_12
_atom_site_aniso_U_13
_atom_site_aniso_U_23
Br1 Br 0.080(11) 0.084(8) 0.083(5) 0.040(5) 0.007(10) 0.003(5)
P1 P 0.23(3) 0.097(18) 0.21(2) 0.113(16) 0.07(4) 0.037(18)

loop_
_atom_type_symbol
_atom_type_scat_dispersion_real
_atom_type_scat_dispersion_imag
_atom_type_scat_source
C 0.0237 0.0125 'International Tables Vol C tables 4.2.6.8 and 6.1.1.1'
H 0.0000 0.0000 'International Tables Vol C tables 4.2.6.8 and 6.1.1.1'
Br -0.4363 1.6673 'International Tables Vol C tables 4.2.6.8 and 6.1.1.1'
P 0.3388 0.5731 'International Tables Vol C tables 4.2.6.8 and 6.1.1.1'

loop_
_exptl_crystal_face_index_h
_exptl_crystal_face_index_k
_exptl_crystal_face_index_l
_exptl_crystal_face_perp_dist
? ? ? ?

loop_
_geom_angle_atom_site_label_1
_geom_angle_atom_site_label_2
_geom_angle_atom_site_label_3
_geom_angle_site_symmetry_1
_geom_angle_site_symmetry_2
_geom_angle_site_symmetry_3
_geom_angle
_geom_angle_publ_flag
C2 C1 P1 . . . 115.7(16) ?
C2 C1 H1c1 . . . 109.47 ?
C2 C1 H2c1 . . . 109.47 ?
P1 C1 H1c1 . . . 109.47 ?
P1 C1 H2c1 . . . 109.47 ?
H1c1 C1 H2c1 . . . 102.44 ?
C1 C2 H1c2 . . . 109.47 ?
C1 C2 H2c2 . . . 109.47 ?
C1 C2 H3c2 . . . 109.47 ?
H1c2 C2 H2c2 . . . 109.47 ?
H1c2 C2 H3c2 . . . 109.47 ?
H2c2 C2 H3c2 . . . 109.47 ?
C4 C3 P1 . . . 107.2(15) ?
C4 C3 H1c3 . . . 109.47 ?
C4 C3 H2c3 . . . 109.47 ?
P1 C3 H1c3 . . . 109.47 ?
P1 C3 H2c3 . . . 109.47 ?
H1c3 C3 H2c3 . . . 111.66 ?
C3 C4 H1c4 . . . 109.47 ?
C3 C4 H2c4 . . . 109.47 ?
C3 C4 H3c4 . . . 109.47 ?
H1c4 C4 H2c4 . . . 109.47 ?
H1c4 C4 H3c4 . . . 109.47 ?
H2c4 C4 H3c4 . . . 109.47 ?
C1 P1 C1 . . 6_555 111.7(15) ?
C1 P1 C3 . . . 110.9(9) ?
C1 P1 C3 . . 6_555 102.3(11) ?
C1 P1 C3 6_555 . . 102.3(10) ?
C1 P1 C3 6_555 . 6_555 110.9(12) ?
C3 P1 C3 . . 6_555 119.1(15) ?

loop_
_geom_bond_atom_site_label_1
_geom_bond_atom_site_label_2
_geom_bond_site_symmetry_1
_geom_bond_site_symmetry_2
_geom_bond_distance
_geom_bond_publ_flag
C1 C2 . . 1.49(4) ?
C1 P1 . . 1.80(2) ?
C1 H1c1 . . 0.96 ?
C1 H2c1 . . 0.96 ?
C2 H1c2 . . 0.96 ?
C2 H2c2 . . 0.96 ?
C2 H3c2 . . 0.96 ?
C3 C4 . . 1.49(3) ?
C3 P1 . . 1.784(17) ?
C3 H1c3 . . 0.96 ?
C3 H2c3 . . 0.96 ?
C4 H1c4 . . 0.96 ?
C4 H2c4 . . 0.96 ?
C4 H3c4 . . 0.96 ?

loop_
_geom_hbond_atom_site_label_D
_geom_hbond_atom_site_label_H
_geom_hbond_atom_site_label_A
_geom_hbond_site_symmetry_D
_geom_hbond_site_symmetry_H
_geom_hbond_site_symmetry_A
_geom_hbond_distance_DH
_geom_hbond_distance_HA
_geom_hbond_distance_DA
_geom_hbond_angle_DHA
_geom_hbond_publ_flag
? ? ? ? ? ? ? ? ? ? ?

loop_
_geom_torsion_atom_site_label_1
_geom_torsion_atom_site_label_2
_geom_torsion_atom_site_label_3
_geom_torsion_atom_site_label_4
_geom_torsion_site_symmetry_1
_geom_torsion_site_symmetry_2
_geom_torsion_site_symmetry_3
_geom_torsion_site_symmetry_4
_geom_torsion
_geom_torsion_publ_flag
? ? ? ? ? ? ? ? ? ?

loop_
_restr_angle_atom_site_label_1
_restr_angle_site_symmetry_1
_restr_angle_atom_site_label_2
_restr_angle_site_symmetry_2
_restr_angle_atom_site_label_3
_restr_angle_site_symmetry_3
_restr_angle_target
_restr_angle_target_weight_param
C1 . P1 . C1 6_555 109.47 0.5
C1 . P1 . C3 . 109.47 0.5
C1 . P1 . C3 6_555 109.47 0.5
C1 6_555 P1 . C3 . 109.47 0.5
C1 6_555 P1 . C3 6_555 109.47 0.5
C3 . P1 . C3 6_555 109.47 0.5
P1 . C1 . C2 . 109.47 0.5
P1 . C3 . C4 . 109.47 0.5

loop_
_restr_distance_atom_site_label_1
_restr_distance_site_symmetry_1
_restr_distance_atom_site_label_2
_restr_distance_site_symmetry_2
_restr_distance_target
_restr_distance_target_weight_param
P1 . C1 . 1.78 0.001
P1 . C3 . 1.78 0.001
C1 . C2 . 1.5 0.001
C3 . C4 . 1.5 0.001
H2c2 . H1c3 19_465 2.1 0.01

loop_
_restr_equal_angle_atom_site_label_1
_restr_equal_angle_site_symmetry_1
_restr_equal_angle_atom_site_label_2
_restr_equal_angle_site_symmetry_2
_restr_equal_angle_atom_site_label_3
_restr_equal_angle_site_symmetry_3
_restr_equal_angle_class_class_id
_restr_equal_angle_class_target_weight_param
? ? ? ? ? ? ? ?

loop_
_restr_equal_distance_atom_site_label_1
_restr_equal_distance_site_symmetry_1
_restr_equal_distance_atom_site_label_2
_restr_equal_distance_site_symmetry_2
_restr_equal_distance_class_class_id
_restr_equal_distance_class_target_weight_param
? ? ? ? ? ?

loop_
_restr_equal_torsion_atom_site_label_1
_restr_equal_torsion_site_symmetry_1
_restr_equal_torsion_atom_site_label_2
_restr_equal_torsion_site_symmetry_2
_restr_equal_torsion_atom_site_label_3
_restr_equal_torsion_site_symmetry_3
_restr_equal_torsion_atom_site_label_4
_restr_equal_torsion_site_symmetry_4
_restr_equal_torsion_class_class_id
_restr_equal_torsion_class_target_weight_param
? ? ? ? ? ? ? ? ? ?

loop_
_restr_torsion_atom_site_label_1
_restr_torsion_site_symmetry_1
_restr_torsion_atom_site_label_2
_restr_torsion_site_symmetry_2
_restr_torsion_atom_site_label_3
_restr_torsion_site_symmetry_3
_restr_torsion_atom_site_label_4
_restr_torsion_site_symmetry_4
_restr_torsion_angle_target
_restr_torsion_weight_param
? ? ? ? ? ? ? ? ? ?

loop_
_jana_atom_site_adp_c_label
_jana_atom_site_adp_c_type_symbol
_jana_atom_site_adp_c_111
_jana_atom_site_adp_c_112
_jana_atom_site_adp_c_113
_jana_atom_site_adp_c_122
_jana_atom_site_adp_c_123
_jana_atom_site_adp_c_133
_jana_atom_site_adp_c_222
_jana_atom_site_adp_c_223
_jana_atom_site_adp_c_233
_jana_atom_site_adp_c_333
? ? ? ? ? ? ? ? ? ? ? ?

loop_
_jana_atom_site_adp_d_label
_jana_atom_site_adp_d_type_symbol
_jana_atom_site_adp_d_1111
_jana_atom_site_adp_d_1112
_jana_atom_site_adp_d_1113
_jana_atom_site_adp_d_1122
_jana_atom_site_adp_d_1123
_jana_atom_site_adp_d_1133
_jana_atom_site_adp_d_1222
_jana_atom_site_adp_d_1223
_jana_atom_site_adp_d_1233
_jana_atom_site_adp_d_1333
_jana_atom_site_adp_d_2222
_jana_atom_site_adp_d_2223
_jana_atom_site_adp_d_2233
_jana_atom_site_adp_d_2333
_jana_atom_site_adp_d_3333
? ? ? ? ? ? ? ? ? ? ? ? ? ? ? ? ?

loop_
_jana_atom_site_adp_e_label
_jana_atom_site_adp_e_type_symbol
_jana_atom_site_adp_e_11111
_jana_atom_site_adp_e_11112
_jana_atom_site_adp_e_11113
_jana_atom_site_adp_e_11122
_jana_atom_site_adp_e_11123
_jana_atom_site_adp_e_11133
_jana_atom_site_adp_e_11222
_jana_atom_site_adp_e_11223
_jana_atom_site_adp_e_11233
_jana_atom_site_adp_e_11333
_jana_atom_site_adp_e_12222
_jana_atom_site_adp_e_12223
_jana_atom_site_adp_e_12233
_jana_atom_site_adp_e_12333
_jana_atom_site_adp_e_13333
_jana_atom_site_adp_e_22222
_jana_atom_site_adp_e_22223
_jana_atom_site_adp_e_22233
_jana_atom_site_adp_e_22333
_jana_atom_site_adp_e_23333
_jana_atom_site_adp_e_33333
? ? ? ? ? ? ? ? ? ? ? ? ? ? ? ? ? ? ? ? ? ? ?

loop_
_jana_atom_site_adp_f_label
_jana_atom_site_adp_f_type_symbol
_jana_atom_site_adp_f_111111
_jana_atom_site_adp_f_111112
_jana_atom_site_adp_f_111113
_jana_atom_site_adp_f_111122
_jana_atom_site_adp_f_111123
_jana_atom_site_adp_f_111133
_jana_atom_site_adp_f_111222
_jana_atom_site_adp_f_111223
_jana_atom_site_adp_f_111233
_jana_atom_site_adp_f_111333
_jana_atom_site_adp_f_112222
_jana_atom_site_adp_f_112223
_jana_atom_site_adp_f_112233
_jana_atom_site_adp_f_112333
_jana_atom_site_adp_f_113333
_jana_atom_site_adp_f_122222
_jana_atom_site_adp_f_122223
_jana_atom_site_adp_f_122233
_jana_atom_site_adp_f_122333
_jana_atom_site_adp_f_123333
_jana_atom_site_adp_f_133333
_jana_atom_site_adp_f_222222
_jana_atom_site_adp_f_222223
_jana_atom_site_adp_f_222233
_jana_atom_site_adp_f_222333
_jana_atom_site_adp_f_223333
_jana_atom_site_adp_f_233333
_jana_atom_site_adp_f_333333
? ? ? ? ? ? ? ? ? ? ? ? ? ? ? ? ? ? ? ? ? ? ? ? ? ? ? ? ? ?
